data_7206233
loop_
_publ_author_name
'SeethaLekshmi, Sunil'
'Guru Row, T. N.'

_publ_section_title
;
 Propensity of formation of zipper architecture vs. Lincoln log
 arrangement in solvated molecular complexes of melamine with
 hydroxybenzoic acids
;
_journal_issue 15
_journal_name_full CrystEngComm
_journal_page_first 4886
_journal_paper_doi 10.1039/c1ce05179b
_journal_volume 13
_journal_year 2011
_chemical_formula_moiety
;
3(C7 H5 O4), 3(C3 H7 N6), 11(O)'
;
_chemical_formula_sum 'C30 H36 N18 O23'
_chemical_formula_weight 1016.77
_chemical_name_systematic
;
?
;
_space_group_IT_number 2
_symmetry_cell_setting triclinic
_symmetry_space_group_name_Hall '-P 1'
_symmetry_space_group_name_H-M 'P -1'
_atom_sites_solution_hydrogens geom
_atom_sites_solution_primary direct
_atom_sites_solution_secondary difmap
_audit_creation_method SHELXL-97
_cell_angle_alpha 82.230(4)
_cell_angle_beta 79.120(5)
_cell_angle_gamma 64.530(5)
_cell_formula_units_Z 2
_cell_length_a 10.8110(10)
_cell_length_b 12.2980(10)
_cell_length_c 19.5800(10)
_cell_measurement_reflns_used 2703
_cell_measurement_temperature 150(2)
_cell_measurement_theta_max 46.163
_cell_measurement_theta_min 4.367
_cell_volume 2303.7(3)
_computing_cell_refinement 'CrysAlisPro CCD (Oxford Diffraction, 2009)'
_computing_data_collection 'CrysAlisPro CCD (Oxford Diffraction, 2009)'
_computing_data_reduction 'CrysAlisPro RED (Oxford Diffraction, 2009)'
_computing_structure_refinement 'SHELXL-97 (Sheldrick, 1997)'
_computing_structure_solution 'SHELXS-97 (Sheldrick, 1990)'
_diffrn_ambient_temperature 150(2)
_diffrn_measured_fraction_theta_full 0.999
_diffrn_measured_fraction_theta_max 0.999
_diffrn_measurement_device_type 'Oxford Xcalibur,Eos(Nova) CCD detector'
_diffrn_measurement_method '\w scan'
_diffrn_radiation_monochromator graphite
_diffrn_radiation_source 'Enhance (Mo) X-ray Source'
_diffrn_radiation_type MoK\a
_diffrn_radiation_wavelength 0.71073
_diffrn_reflns_av_R_equivalents 0.0794
_diffrn_reflns_av_sigmaI/netI 0.0873
_diffrn_reflns_limit_h_max 12
_diffrn_reflns_limit_h_min -12
_diffrn_reflns_limit_k_max 14
_diffrn_reflns_limit_k_min -14
_diffrn_reflns_limit_l_max 23
_diffrn_reflns_limit_l_min -23
_diffrn_reflns_number 43060
_diffrn_reflns_theta_full 25.24
_diffrn_reflns_theta_max 25.24
_diffrn_reflns_theta_min 2.15
_exptl_absorpt_coefficient_mu 0.127
_exptl_absorpt_correction_T_max 0.9861
_exptl_absorpt_correction_T_min 0.9774
_exptl_absorpt_correction_type multi-scan
_exptl_absorpt_process_details 'CrysAlis RED (Oxford Diffraction,2009)'
_exptl_crystal_colour Colorless
_exptl_crystal_density_diffrn 1.466
_exptl_crystal_density_method 'not measured'
_exptl_crystal_description Needle
_exptl_crystal_F_000 1052
_exptl_crystal_size_max 0.18
_exptl_crystal_size_mid 0.15
_exptl_crystal_size_min 0.11
_refine_diff_density_max 0.536
_refine_diff_density_min -0.364
_refine_diff_density_rms 0.089
_refine_ls_extinction_method SHELXL
_refine_ls_goodness_of_fit_ref 1.112
_refine_ls_hydrogen_treatment constr
_refine_ls_matrix_type full
_refine_ls_number_parameters 640
_refine_ls_number_reflns 8323
_refine_ls_number_restraints 569
_refine_ls_restrained_S_all 1.076
_refine_ls_R_factor_all 0.1432
_refine_ls_R_factor_gt 0.0797
_refine_ls_shift/su_max 0.000
_refine_ls_shift/su_mean 0.000
_refine_ls_structure_factor_coef Fsqd
_refine_ls_weighting_details 'calc w=1/[\s^2^(Fo^2^)+(0.1061P)^2^+0.0000P] where P=(Fo^2^+2Fc^2^)/3'
_refine_ls_weighting_scheme calc
_refine_ls_wR_factor_gt 0.2058
_refine_ls_wR_factor_ref 0.2257
_reflns_number_gt 4456
_reflns_number_total 8323
_reflns_threshold_expression >2sigma(I)
_cod_data_source_file c1ce05179b.txt
_cod_data_source_block 1
_cod_depositor_comments
;
The following automatic conversions were performed:

'_symmetry_cell_setting' value 'Triclinic' changed to 'triclinic'
according to /home/saulius/struct/CIF-dictionaries/cif_core.dic
dictionary named 'cif_core.dic' version 2.4.1 from
2010-06-29.

'_exptl_absorpt_correction_type' value 'Multi-scan'
changed to 'multi-scan' according to
/home/saulius/struct/CIF-dictionaries/cif_core.dic dictionary named
'cif_core.dic' version 2.4.1 from 2010-06-29.

Automatic conversion script
Id: cif_fix_values 1715 2011-07-08 13:25:40Z adriana 
;
_cod_original_sg_symbol_H-M P-1
_cod_database_code 7206233

loop_
_symmetry_equiv_pos_as_xyz
'x, y, z'
'-x, -y, -z'

loop_
_atom_site_label
_atom_site_type_symbol
_atom_site_fract_x
_atom_site_fract_y
_atom_site_fract_z
_atom_site_U_iso_or_equiv
_atom_site_adp_type
_atom_site_occupancy
_atom_site_symmetry_multiplicity
_atom_site_calc_flag
_atom_site_refinement_flags
_atom_site_disorder_assembly
_atom_site_disorder_group
O22 O 0.6799(3) 0.3890(3) 0.16799(16) 0.0315(8) Uani 1 1 d U . .
H22 H 0.6501 0.3778 0.2100 0.047 Uiso 1 1 calc R . .
O23 O 0.7804(3) 0.3948(3) 0.03530(16) 0.0344(8) Uani 1 1 d U . .
H23 H 0.8155 0.3873 -0.0068 0.052 Uiso 1 1 calc R . .
O27A O 0.6296(3) 0.2669(3) 0.27793(15) 0.0326(8) Uani 1 1 d U . .
O27B O 0.7054(3) 0.0681(3) 0.27850(15) 0.0304(8) Uani 1 1 d U . .
C21 C 0.7438(4) 0.1742(4) 0.1710(2) 0.0210(10) Uani 1 1 d U . .
C22 C 0.7371(4) 0.2820(4) 0.1364(2) 0.0231(10) Uani 1 1 d U . .
C23 C 0.7902(5) 0.2851(4) 0.0658(2) 0.0261(11) Uani 1 1 d U . .
C24 C 0.8496(4) 0.1805(4) 0.0306(2) 0.0250(10) Uani 1 1 d U . .
H24A H 0.8861 0.1827 -0.0174 0.030 Uiso 1 1 calc R . .
C25 C 0.8564(4) 0.0710(4) 0.0651(2) 0.0265(11) Uani 1 1 d U . .
H25A H 0.8962 -0.0006 0.0405 0.032 Uiso 1 1 calc R . .
C26 C 0.8054(4) 0.0678(4) 0.1344(2) 0.0238(10) Uani 1 1 d U . .
H26A H 0.8114 -0.0066 0.1581 0.029 Uiso 1 1 calc R . .
C27 C 0.6897(5) 0.1691(4) 0.2463(2) 0.0278(11) Uani 1 1 d U . .
O32 O 0.0176(3) 0.4147(3) 0.14951(16) 0.0318(8) Uani 1 1 d U . .
H32 H -0.0124 0.4062 0.1918 0.048 Uiso 1 1 calc R . .
O33 O 0.1234(3) 0.4063(3) 0.01381(17) 0.0360(9) Uani 1 1 d U . .
H33 H 0.1611 0.3910 -0.0275 0.054 Uiso 1 1 calc R . .
O37A O -0.0393(3) 0.3012(3) 0.26354(16) 0.0364(8) Uani 1 1 d U . .
O37B O 0.0409(3) 0.1019(3) 0.27034(16) 0.0337(8) Uani 1 1 d U . .
C31 C 0.0784(4) 0.2000(4) 0.1600(2) 0.0228(10) Uani 1 1 d U . .
C32 C 0.0725(4) 0.3067(4) 0.1204(2) 0.0231(10) Uani 1 1 d U . .
C33 C 0.1274(4) 0.3014(4) 0.0510(2) 0.0221(10) Uani 1 1 d U . .
C34 C 0.1868(5) 0.1929(4) 0.0197(2) 0.0274(11) Uani 1 1 d U . .
H34A H 0.2227 0.1901 -0.0285 0.033 Uiso 1 1 calc R . .
C35 C 0.1940(5) 0.0876(4) 0.0587(2) 0.0275(11) Uani 1 1 d U . .
H35A H 0.2365 0.0129 0.0371 0.033 Uiso 1 1 calc R . .
C36 C 0.1412(4) 0.0908(4) 0.1267(2) 0.0242(10) Uani 1 1 d U . .
H36A H 0.1465 0.0182 0.1526 0.029 Uiso 1 1 calc R . .
C37 C 0.0229(5) 0.2007(4) 0.2353(2) 0.0257(11) Uani 1 1 d U . .
N51 N 0.8736(3) 0.4508(3) 0.40519(18) 0.0212(8) Uani 1 1 d U . .
H51A H 0.8593 0.5144 0.4268 0.025 Uiso 1 1 calc R . .
H51B H 0.9013 0.4484 0.3600 0.025 Uiso 1 1 calc R . .
N52 N 0.8118(3) 0.3604(3) 0.50867(18) 0.0185(8) Uani 1 1 d U . .
N53 N 0.7499(4) 0.2627(3) 0.60773(18) 0.0226(9) Uani 1 1 d U . .
H53A H 0.7346 0.3250 0.6308 0.027 Uiso 1 1 calc R . .
H53B H 0.7365 0.2005 0.6298 0.027 Uiso 1 1 calc R . .
N54 N 0.8184(3) 0.1622(3) 0.50720(18) 0.0187(8) Uani 1 1 d U . .
N55 N 0.8921(4) 0.0712(3) 0.40283(19) 0.0242(9) Uani 1 1 d U . .
H55A H 0.8828 0.0063 0.4233 0.029 Uiso 1 1 calc R . .
H55B H 0.9213 0.0743 0.3578 0.029 Uiso 1 1 calc R . .
N56 N 0.8811(3) 0.2609(3) 0.40435(18) 0.0198(8) Uani 1 1 d DU . .
H56 H 0.9103 0.2606 0.3592 0.024 Uiso 1 1 calc RD . .
C51 C 0.8533(4) 0.3586(4) 0.4409(2) 0.0177(9) Uani 1 1 d U . .
C53 C 0.7930(4) 0.2626(4) 0.5398(2) 0.0187(10) Uani 1 1 d U . .
C55 C 0.8622(4) 0.1642(3) 0.4399(2) 0.0168(9) Uani 1 1 d U . .
N61 N 0.5385(3) 0.4409(3) 0.41326(18) 0.0207(8) Uani 1 1 d U . .
H61A H 0.5244 0.5052 0.4340 0.025 Uiso 1 1 calc R . .
H61B H 0.5670 0.4366 0.3681 0.025 Uiso 1 1 calc R . .
N62 N 0.4742(3) 0.3553(3) 0.51739(18) 0.0178(8) Uani 1 1 d U . .
N63 N 0.4121(4) 0.2610(3) 0.61751(18) 0.0228(9) Uani 1 1 d U . .
H63A H 0.3996 0.1995 0.6412 0.027 Uiso 1 1 calc R . .
H63B H 0.3963 0.3251 0.6390 0.027 Uiso 1 1 calc R . .
N64 N 0.4778(3) 0.1576(3) 0.51818(18) 0.0184(8) Uani 1 1 d U . .
N65 N 0.5544(3) 0.0630(3) 0.41473(19) 0.0226(9) Uani 1 1 d U . .
H65A H 0.5440 -0.0010 0.4359 0.027 Uiso 1 1 calc R . .
H65B H 0.5850 0.0642 0.3698 0.027 Uiso 1 1 calc R . .
N66 N 0.5440(3) 0.2528(3) 0.41444(18) 0.0180(8) Uani 1 1 d U . .
H66 H 0.5736 0.2517 0.3694 0.022 Uiso 1 1 calc R . .
C61 C 0.5168(4) 0.3503(4) 0.4500(2) 0.0170(9) Uani 1 1 d U . .
C63 C 0.4544(4) 0.2571(3) 0.5498(2) 0.0168(9) Uani 1 1 d U . .
C65 C 0.5242(4) 0.1568(4) 0.4502(2) 0.0179(10) Uani 1 1 d U . .
N41 N 0.2169(4) 0.0542(3) 0.42449(19) 0.0254(9) Uani 1 1 d U . .
H41A H 0.2056 -0.0091 0.4464 0.030 Uiso 1 1 calc R . .
H41B H 0.2485 0.0537 0.3797 0.030 Uiso 1 1 calc R . .
N42 N 0.2058(4) 0.2452(3) 0.42138(18) 0.0210(8) Uani 1 1 d DU . .
H42 H 0.2342 0.2422 0.3762 0.025 Uiso 1 1 calc RD . .
N43 N 0.2043(3) 0.4327(3) 0.41761(18) 0.0217(8) Uani 1 1 d U . .
H43A H 0.1909 0.4977 0.4374 0.026 Uiso 1 1 calc R . .
H43B H 0.2337 0.4264 0.3726 0.026 Uiso 1 1 calc R . .
N44 N 0.1365(3) 0.3513(3) 0.52281(18) 0.0181(8) Uani 1 1 d U . .
N45 N 0.0667(4) 0.2615(3) 0.62292(18) 0.0243(9) Uani 1 1 d U . .
H45A H 0.0510 0.2014 0.6465 0.029 Uiso 1 1 calc R . .
H45B H 0.0501 0.3262 0.6441 0.029 Uiso 1 1 calc R . .
N46 N 0.1388(4) 0.1533(3) 0.52575(18) 0.0204(8) Uani 1 1 d U . .
C41 C 0.1858(4) 0.1509(4) 0.4593(2) 0.0197(10) Uani 1 1 d U . .
C43 C 0.1805(4) 0.3445(3) 0.4554(2) 0.0175(9) Uani 1 1 d U . .
C45 C 0.1148(4) 0.2548(3) 0.5562(2) 0.0181(10) Uani 1 1 d U . .
O12 O 0.4145(3) 0.0579(3) 0.19976(16) 0.0329(8) Uani 1 1 d U . .
H12 H 0.3802 0.0838 0.2397 0.049 Uiso 1 1 calc R . .
O13 O 0.5178(3) 0.0068(3) 0.06715(16) 0.0340(8) Uani 1 1 d U . .
H13 H 0.5036 -0.0359 0.1024 0.051 Uiso 1 1 calc R . .
O17A O 0.3106(3) 0.2079(3) 0.29089(16) 0.0377(9) Uani 1 1 d U . .
O17B O 0.2764(3) 0.4012(3) 0.26778(16) 0.0328(8) Uani 1 1 d U . .
C11 C 0.3801(4) 0.2657(4) 0.1751(2) 0.0234(10) Uani 1 1 d U . .
C12 C 0.4251(4) 0.1491(4) 0.1545(2) 0.0222(10) Uani 1 1 d U . .
C13 C 0.4793(4) 0.1230(4) 0.0861(2) 0.0251(10) Uani 1 1 d U . .
C14 C 0.4916(5) 0.2105(4) 0.0379(2) 0.0284(11) Uani 1 1 d U . .
H14A H 0.5286 0.1917 -0.0092 0.034 Uiso 1 1 calc R . .
C15 C 0.4494(5) 0.3285(4) 0.0579(2) 0.0285(11) Uani 1 1 d U . .
H15A H 0.4583 0.3896 0.0247 0.034 Uiso 1 1 calc R . .
C16 C 0.3956(4) 0.3534(4) 0.1257(2) 0.0247(10) Uani 1 1 d U . .
H16A H 0.3679 0.4326 0.1395 0.030 Uiso 1 1 calc R . .
C17 C 0.3195(5) 0.2942(4) 0.2488(2) 0.0282(11) Uani 1 1 d U . .
O94 O 0.0108(3) 0.4474(3) 0.71629(15) 0.0319(8) Uani 1 1 d U . .
O95 O 0.1624(3) 0.3065(3) 0.82114(17) 0.0415(9) Uani 1 1 d U . .
O97 O 0.1007(4) 0.6169(3) 0.10394(16) 0.0393(9) Uani 1 1 d U . .
O96 O 0.5603(4) 0.1829(3) 0.84623(17) 0.0420(9) Uani 1 1 d U . .
O99 O 0.2035(4) 0.7511(3) 0.17133(18) 0.0457(10) Uani 1 1 d U . .
O92 O 0.3540(3) 0.1162(3) 0.74326(17) 0.0344(8) Uani 1 1 d U . .
O91 O 0.7081(3) 0.0789(3) 0.70529(17) 0.0375(9) Uani 1 1 d U . .
O90 O 0.3804(4) 0.4448(3) 0.71384(17) 0.0454(10) Uani 1 1 d U . .
O100 O 0.3585(4) 0.5831(3) 0.26999(17) 0.0451(10) Uani 1 1 d U . .
O93 O 0.9868(3) -0.0945(3) 0.26479(16) 0.0333(8) Uani 1 1 d U . .
O98 O 0.3116(3) 0.3845(3) 0.88838(16) 0.0348(8) Uani 1 1 d U . .

loop_
_atom_site_aniso_label
_atom_site_aniso_U_11
_atom_site_aniso_U_22
_atom_site_aniso_U_33
_atom_site_aniso_U_23
_atom_site_aniso_U_13
_atom_site_aniso_U_12
O22 0.038(2) 0.0208(17) 0.0309(19) -0.0049(14) 0.0049(15) -0.0103(16)
O23 0.040(2) 0.0259(18) 0.0307(19) -0.0016(15) 0.0068(15) -0.0125(16)
O27A 0.041(2) 0.0244(18) 0.0273(19) -0.0090(14) 0.0048(15) -0.0105(16)
O27B 0.036(2) 0.0227(18) 0.0306(19) -0.0028(14) 0.0018(15) -0.0130(16)
C21 0.015(2) 0.019(2) 0.026(2) -0.0061(18) 0.0027(19) -0.005(2)
C22 0.018(3) 0.019(2) 0.033(3) -0.0043(19) -0.005(2) -0.007(2)
C23 0.022(3) 0.021(2) 0.029(3) -0.001(2) -0.002(2) -0.005(2)
C24 0.017(3) 0.031(3) 0.023(2) -0.004(2) -0.0011(19) -0.006(2)
C25 0.017(3) 0.025(3) 0.030(3) -0.006(2) -0.001(2) -0.001(2)
C26 0.020(3) 0.016(2) 0.032(3) 0.0010(19) -0.005(2) -0.005(2)
C27 0.026(3) 0.025(3) 0.033(3) -0.002(2) -0.003(2) -0.012(2)
O32 0.031(2) 0.0203(17) 0.038(2) -0.0093(15) 0.0058(15) -0.0073(15)
O33 0.030(2) 0.0283(19) 0.040(2) 0.0061(15) 0.0055(15) -0.0089(16)
O37A 0.045(2) 0.0299(19) 0.0305(19) -0.0068(15) 0.0042(16) -0.0140(17)
O37B 0.037(2) 0.0275(19) 0.0337(19) 0.0015(15) -0.0021(15) -0.0126(16)
C31 0.012(2) 0.025(2) 0.028(2) -0.0005(19) -0.0055(19) -0.005(2)
C32 0.014(2) 0.015(2) 0.033(3) -0.0074(19) -0.001(2) 0.0018(19)
C33 0.020(3) 0.018(2) 0.023(2) 0.0018(18) -0.0026(19) -0.004(2)
C34 0.022(3) 0.031(3) 0.026(3) -0.002(2) -0.002(2) -0.008(2)
C35 0.022(3) 0.021(2) 0.035(3) -0.006(2) -0.003(2) -0.004(2)
C36 0.021(3) 0.019(2) 0.030(3) -0.0012(19) -0.003(2) -0.006(2)
C37 0.022(3) 0.017(2) 0.038(3) -0.007(2) -0.003(2) -0.007(2)
N51 0.023(2) 0.0115(19) 0.028(2) -0.0028(15) -0.0025(16) -0.0064(17)
N52 0.014(2) 0.0118(18) 0.028(2) -0.0028(15) -0.0028(16) -0.0036(16)
N53 0.032(2) 0.0148(19) 0.026(2) -0.0008(16) -0.0040(17) -0.0140(18)
N54 0.019(2) 0.0143(19) 0.023(2) -0.0029(15) -0.0014(16) -0.0079(16)
N55 0.029(2) 0.016(2) 0.029(2) -0.0060(16) 0.0022(17) -0.0114(17)
N56 0.023(2) 0.0134(19) 0.025(2) -0.0071(15) 0.0016(16) -0.0088(16)
C51 0.007(2) 0.011(2) 0.034(3) -0.0039(18) -0.0041(19) -0.0023(18)
C53 0.014(2) 0.013(2) 0.027(2) -0.0003(18) -0.0060(19) -0.0032(19)
C55 0.011(2) 0.007(2) 0.034(3) -0.0023(18) -0.0054(19) -0.0040(18)
N61 0.022(2) 0.0128(19) 0.024(2) -0.0038(15) 0.0031(16) -0.0055(16)
N62 0.0119(19) 0.0138(19) 0.026(2) -0.0015(15) -0.0023(15) -0.0042(15)
N63 0.029(2) 0.016(2) 0.028(2) -0.0039(16) 0.0004(17) -0.0141(18)
N64 0.016(2) 0.0134(19) 0.026(2) -0.0037(15) 0.0001(16) -0.0060(16)
N65 0.025(2) 0.0122(19) 0.028(2) -0.0016(16) 0.0039(16) -0.0083(17)
N66 0.021(2) 0.0125(18) 0.0207(19) -0.0024(15) 0.0002(15) -0.0085(16)
C61 0.010(2) 0.012(2) 0.029(3) -0.0006(18) -0.0055(19) -0.0042(18)
C63 0.013(2) 0.010(2) 0.025(2) 0.0015(17) -0.0046(18) -0.0021(18)
C65 0.011(2) 0.012(2) 0.029(3) -0.0009(18) -0.0011(19) -0.0039(19)
N41 0.024(2) 0.0134(19) 0.036(2) -0.0053(16) 0.0006(17) -0.0064(17)
N42 0.023(2) 0.0134(19) 0.026(2) -0.0036(15) 0.0000(16) -0.0078(17)
N43 0.021(2) 0.0129(19) 0.031(2) -0.0078(16) 0.0026(16) -0.0067(16)
N44 0.0136(19) 0.0115(18) 0.029(2) -0.0046(15) -0.0022(16) -0.0044(15)
N45 0.039(2) 0.0147(19) 0.024(2) -0.0046(16) 0.0010(18) -0.0171(18)
N46 0.020(2) 0.0116(19) 0.029(2) -0.0039(15) -0.0028(16) -0.0051(16)
C41 0.010(2) 0.013(2) 0.035(3) -0.0052(19) -0.0043(19) -0.0019(19)
C43 0.010(2) 0.010(2) 0.033(3) -0.0043(18) -0.0042(19) -0.0035(18)
C45 0.009(2) 0.006(2) 0.037(3) -0.0025(18) -0.0064(19) 0.0009(18)
O12 0.038(2) 0.0262(19) 0.0314(19) -0.0027(15) 0.0004(15) -0.0119(16)
O13 0.032(2) 0.0285(19) 0.036(2) -0.0045(15) -0.0023(15) -0.0078(16)
O17A 0.047(2) 0.029(2) 0.034(2) -0.0049(16) 0.0035(16) -0.0159(18)
O17B 0.036(2) 0.0236(18) 0.036(2) -0.0090(15) 0.0011(16) -0.0107(16)
C11 0.018(3) 0.025(2) 0.030(2) -0.0021(19) -0.0051(19) -0.011(2)
C12 0.020(3) 0.020(2) 0.030(2) 0.0027(19) -0.008(2) -0.010(2)
C13 0.018(3) 0.018(2) 0.039(3) -0.002(2) -0.004(2) -0.008(2)
C14 0.025(3) 0.039(3) 0.021(2) -0.003(2) -0.002(2) -0.013(2)
C15 0.026(3) 0.023(3) 0.036(3) -0.003(2) 0.000(2) -0.012(2)
C16 0.019(3) 0.016(2) 0.041(3) 0.001(2) -0.008(2) -0.008(2)
C17 0.021(3) 0.025(3) 0.040(3) -0.005(2) -0.006(2) -0.010(2)
O94 0.041(2) 0.0242(18) 0.0298(19) -0.0072(14) 0.0019(15) -0.0136(16)
O95 0.034(2) 0.035(2) 0.045(2) -0.0057(17) -0.0033(17) -0.0048(17)
O97 0.048(2) 0.033(2) 0.035(2) -0.0031(16) 0.0021(16) -0.0182(18)
O96 0.046(2) 0.027(2) 0.049(2) -0.0051(17) -0.0024(18) -0.0126(18)
O99 0.037(2) 0.041(2) 0.053(2) -0.0063(18) -0.0047(18) -0.0097(18)
O92 0.033(2) 0.0240(18) 0.044(2) 0.0009(15) -0.0016(16) -0.0116(16)
O91 0.044(2) 0.033(2) 0.039(2) 0.0043(16) -0.0049(16) -0.0213(18)
O90 0.069(3) 0.042(2) 0.034(2) -0.0064(17) 0.0016(18) -0.034(2)
O100 0.056(3) 0.042(2) 0.040(2) -0.0087(17) -0.0107(18) -0.020(2)
O93 0.032(2) 0.0253(19) 0.041(2) -0.0016(15) -0.0044(16) -0.0113(16)
O98 0.034(2) 0.0304(19) 0.036(2) -0.0062(15) 0.0008(15) -0.0106(16)

loop_
_atom_type_symbol
_atom_type_description
_atom_type_scat_dispersion_real
_atom_type_scat_dispersion_imag
_atom_type_scat_source
C C 0.0033 0.0016 'International Tables Vol C Tables 4.2.6.8 and 6.1.1.4'
H H 0.0000 0.0000 'International Tables Vol C Tables 4.2.6.8 and 6.1.1.4'
N N 0.0061 0.0033 'International Tables Vol C Tables 4.2.6.8 and 6.1.1.4'
O O 0.0106 0.0060 'International Tables Vol C Tables 4.2.6.8 and 6.1.1.4'

loop_
_geom_angle_atom_site_label_1
_geom_angle_atom_site_label_2
_geom_angle_atom_site_label_3
_geom_angle
_geom_angle_site_symmetry_1
_geom_angle_site_symmetry_3
_geom_angle_publ_flag
C22 C21 C26 119.4(4) . . ?
C22 C21 C27 120.7(4) . . ?
C26 C21 C27 119.9(4) . . ?
O22 C22 C21 123.2(4) . . ?
O22 C22 C23 116.7(4) . . ?
C21 C22 C23 120.1(4) . . ?
O23 C23 C24 123.5(4) . . ?
O23 C23 C22 116.6(4) . . ?
C24 C23 C22 119.9(4) . . ?
C23 C24 C25 120.5(4) . . ?
C26 C25 C24 119.6(4) . . ?
C25 C26 C21 120.5(4) . . ?
O27B C27 O27A 121.1(4) . . ?
O27B C27 C21 119.9(4) . . ?
O27A C27 C21 118.9(4) . . ?
C36 C31 C32 118.4(4) . . ?
C36 C31 C37 119.9(4) . . ?
C32 C31 C37 121.7(4) . . ?
O32 C32 C33 118.5(4) . . ?
O32 C32 C31 121.8(4) . . ?
C33 C32 C31 119.7(4) . . ?
C32 C33 C34 120.4(4) . . ?
C32 C33 O33 118.7(4) . . ?
C34 C33 O33 120.9(4) . . ?
C33 C34 C35 120.0(4) . . ?
C36 C35 C34 120.5(4) . . ?
C35 C36 C31 120.9(4) . . ?
O37B C37 O37A 121.5(4) . . ?
O37B C37 C31 119.8(4) . . ?
O37A C37 C31 118.7(4) . . ?
C51 N52 C53 116.2(4) . . ?
C55 N54 C53 115.9(3) . . ?
C55 N56 C51 118.3(4) . . ?
N52 C51 N51 121.0(4) . . ?
N52 C51 N56 122.0(4) . . ?
N51 C51 N56 117.0(4) . . ?
N53 C53 N52 117.4(4) . . ?
N53 C53 N54 117.2(4) . . ?
N52 C53 N54 125.3(4) . . ?
N54 C55 N55 121.4(4) . . ?
N54 C55 N56 122.2(4) . . ?
N55 C55 N56 116.4(4) . . ?
C61 N62 C63 115.7(4) . . ?
C65 N64 C63 116.3(3) . . ?
C61 N66 C65 118.6(4) . . ?
N62 C61 N61 120.7(4) . . ?
N62 C61 N66 122.8(4) . . ?
N61 C61 N66 116.4(4) . . ?
N63 C63 N64 118.7(4) . . ?
N63 C63 N62 116.2(4) . . ?
N64 C63 N62 125.1(4) . . ?
N65 C65 N64 121.3(4) . . ?
N65 C65 N66 117.1(4) . . ?
N64 C65 N66 121.5(4) . . ?
C41 N42 C43 118.3(4) . . ?
C43 N44 C45 116.0(4) . . ?
C41 N46 C45 115.7(4) . . ?
N46 C41 N41 120.9(4) . . ?
N46 C41 N42 122.9(4) . . ?
N41 C41 N42 116.2(4) . . ?
N44 C43 N43 121.4(4) . . ?
N44 C43 N42 121.8(4) . . ?
N43 C43 N42 116.9(4) . . ?
N45 C45 N46 117.9(4) . . ?
N45 C45 N44 116.9(4) . . ?
N46 C45 N44 125.2(4) . . ?
C16 C11 C12 118.5(4) . . ?
C16 C11 C17 121.3(4) . . ?
C12 C11 C17 120.2(4) . . ?
O12 C12 C13 117.6(4) . . ?
O12 C12 C11 122.1(4) . . ?
C13 C12 C11 120.3(4) . . ?
C14 C13 C12 120.6(4) . . ?
C14 C13 O13 121.0(4) . . ?
C12 C13 O13 118.4(4) . . ?
C13 C14 C15 120.1(4) . . ?
C16 C15 C14 118.9(4) . . ?
C15 C16 C11 121.7(4) . . ?
O17B C17 O17A 122.3(4) . . ?
O17B C17 C11 120.5(4) . . ?
O17A C17 C11 117.2(4) . . ?

loop_
_geom_bond_atom_site_label_1
_geom_bond_atom_site_label_2
_geom_bond_distance
_geom_bond_site_symmetry_2
_geom_bond_publ_flag
O22 C22 1.369(5) . ?
O23 C23 1.368(5) . ?
O27A C27 1.277(5) . ?
O27B C27 1.271(5) . ?
C21 C22 1.384(6) . ?
C21 C26 1.413(6) . ?
C21 C27 1.483(6) . ?
C22 C23 1.395(6) . ?
C23 C24 1.381(6) . ?
C24 C25 1.401(6) . ?
C25 C26 1.366(6) . ?
O32 C32 1.356(5) . ?
O33 C33 1.381(5) . ?
O37A C37 1.271(5) . ?
O37B C37 1.267(5) . ?
C31 C36 1.406(6) . ?
C31 C32 1.413(6) . ?
C31 C37 1.483(6) . ?
C32 C33 1.375(6) . ?
C33 C34 1.381(6) . ?
C34 C35 1.391(6) . ?
C35 C36 1.344(6) . ?
N51 C51 1.329(5) . ?
N52 C51 1.318(5) . ?
N52 C53 1.350(5) . ?
N53 C53 1.324(5) . ?
N54 C55 1.315(5) . ?
N54 C53 1.365(5) . ?
N55 C55 1.325(5) . ?
N56 C55 1.368(5) . ?
N56 C51 1.373(5) . ?
N61 C61 1.326(5) . ?
N62 C61 1.313(5) . ?
N62 C63 1.368(5) . ?
N63 C63 1.318(5) . ?
N64 C65 1.330(5) . ?
N64 C63 1.352(5) . ?
N65 C65 1.315(5) . ?
N66 C61 1.362(5) . ?
N66 C65 1.366(5) . ?
N41 C41 1.335(5) . ?
N42 C41 1.366(5) . ?
N42 C43 1.368(5) . ?
N43 C43 1.319(5) . ?
N44 C43 1.317(5) . ?
N44 C45 1.364(5) . ?
N45 C45 1.312(5) . ?
N46 C41 1.303(5) . ?
N46 C45 1.358(5) . ?
O12 C12 1.364(5) . ?
O13 C13 1.388(5) . ?
O17A C17 1.279(5) . ?
O17B C17 1.275(5) . ?
C11 C16 1.393(6) . ?
C11 C12 1.393(6) . ?
C11 C17 1.489(6) . ?
C12 C13 1.377(6) . ?
C13 C14 1.367(6) . ?
C14 C15 1.408(6) . ?
C15 C16 1.364(6) . ?

loop_
_cod_related_entry_id
_cod_related_entry_database
_cod_related_entry_code
1 ChemSpider 30653790
